data_2016290
loop_
_publ_author_name
'Lou, Benyong'
'Bostr\"om, Dan'
'Velaga, Sitaram P'

_publ_section_title
;
 Monohydrous dihydrogen phosphate salts of norfloxacin and
 ciprofloxacin
;
_journal_coeditor_code AV3114
_journal_issue 12
_journal_name_full 'Acta Crystallographica Section C'
_journal_page_first o731
_journal_page_last o733
_journal_paper_doi 10.1107/S0108270107053218
_journal_volume 63
_journal_year 2007
_chemical_formula_iupac 'C17 H19 F N3 O3 +, H2 P1 O4 -, H2 O'
_chemical_formula_moiety 'C17 H19 F N3 O3 +, H2 O4 P -, H2 O'
_chemical_formula_sum 'C17 H23 F N3 O8 P'
_chemical_formula_weight 447.35
_chemical_name_systematic
;
4-(3-carboxy-1-cyclopropyl-6-fluoro-1,4-dihydro-4-oxo-7-quinolyl)piperazinium
dihydrogen phosphate monohydrate
;
_space_group_IT_number 2
_symmetry_cell_setting triclinic
_symmetry_space_group_name_Hall '-P 1'
_symmetry_space_group_name_H-M 'P -1'
_atom_sites_solution_hydrogens geom
_atom_sites_solution_primary direct
_atom_sites_solution_secondary difmap
_audit_creation_method SHELXL-97
_cell_angle_alpha 100.93(3)
_cell_angle_beta 96.00(3)
_cell_angle_gamma 105.74(3)
_cell_formula_units_Z 2
_cell_length_a 7.2582(15)
_cell_length_b 8.9979(18)
_cell_length_c 15.712(3)
_cell_measurement_reflns_used 26945
_cell_measurement_temperature 100(2)
_cell_measurement_theta_max 30.034
_cell_measurement_theta_min 2.546
_cell_volume 956.4(4)
_computing_cell_refinement 'HKL Scalepack (Otwinowski & Minor, 1997)'
_computing_data_collection 'COLLECT (Nonius, 1999)'
_computing_data_reduction 'HKL Denzo and Scalepack (Otwinowski & Minor, 1997)'
_computing_molecular_graphics 'X-seed (Barbour, 2001)'
_computing_publication_material 'SHELXL97 (Sheldrick, 1997)'
_computing_structure_refinement 'SHELXL97 (Sheldrick, 1997)'
_computing_structure_solution 'SHELXS97 (Sheldrick, 1997)'
_diffrn_ambient_temperature 100(2)
_diffrn_measured_fraction_theta_full 0.993
_diffrn_measured_fraction_theta_max 0.993
_diffrn_measurement_device_type 'Nonius KappaCCD'
_diffrn_measurement_method '\f and \w scans'
_diffrn_radiation_monochromator graphite
_diffrn_radiation_source 'fine-focus sealed tube'
_diffrn_radiation_type MoK\a
_diffrn_radiation_wavelength 0.71073
_diffrn_reflns_av_R_equivalents 0.0414
_diffrn_reflns_av_sigmaI/netI 0.0539
_diffrn_reflns_limit_h_max 10
_diffrn_reflns_limit_h_min -9
_diffrn_reflns_limit_k_max 12
_diffrn_reflns_limit_k_min -12
_diffrn_reflns_limit_l_max 22
_diffrn_reflns_limit_l_min -22
_diffrn_reflns_number 9764
_diffrn_reflns_theta_full 30.07
_diffrn_reflns_theta_max 30.07
_diffrn_reflns_theta_min 2.68
_exptl_absorpt_coefficient_mu 0.207
_exptl_absorpt_correction_type none
_exptl_crystal_colour colorless
_exptl_crystal_density_diffrn 1.553
_exptl_crystal_density_method 'not measured'
_exptl_crystal_description plate
_exptl_crystal_F_000 468
_exptl_crystal_size_max 0.26
_exptl_crystal_size_mid 0.22
_exptl_crystal_size_min 0.05
_refine_diff_density_max 1.218
_refine_diff_density_min -0.844
_refine_ls_extinction_method none
_refine_ls_goodness_of_fit_ref 1.124
_refine_ls_hydrogen_treatment constr
_refine_ls_matrix_type full
_refine_ls_number_parameters 271
_refine_ls_number_reflns 5568
_refine_ls_number_restraints 0
_refine_ls_restrained_S_all 1.124
_refine_ls_R_factor_all 0.0951
_refine_ls_R_factor_gt 0.0749
_refine_ls_shift/su_max 0.000
_refine_ls_shift/su_mean 0.000
_refine_ls_structure_factor_coef Fsqd
_refine_ls_weighting_details 'calc w=1/[\s^2^(Fo^2^)+(0.1168P)^2^+1.9184P] where P=(Fo^2^+2Fc^2^)/3'
_refine_ls_weighting_scheme calc
_refine_ls_wR_factor_gt 0.2285
_refine_ls_wR_factor_ref 0.2417
_reflns_number_gt 4311
_reflns_number_total 5568
_reflns_threshold_expression >2sigma(I)
_cod_data_source_file av3114.cif
_cod_data_source_block II
_cod_database_code 2016290
_cod_database_fobs_code 2016290

loop_
_symmetry_equiv_pos_as_xyz
'x, y, z'
'-x, -y, -z'

loop_
_atom_site_type_symbol
_atom_site_label
_atom_site_fract_x
_atom_site_fract_y
_atom_site_fract_z
_atom_site_U_iso_or_equiv
_atom_site_adp_type
_atom_site_calc_flag
_atom_site_refinement_flags
_atom_site_occupancy
P P1 0.74080(11) 0.34080(9) 0.02097(5) 0.0169(2) Uani d . 1
F F1 0.9155(3) 1.0576(2) 0.59692(12) 0.0257(4) Uani d . 1
O O1 0.5798(4) 0.0738(3) 0.38840(17) 0.0325(6) Uani d . 1
O O2 0.5449(4) 0.2442(3) 0.30680(16) 0.0319(6) Uani d . 1
H H2 0.5695 0.3430 0.3143 0.038 Uiso calc R 1
O O3 0.6576(4) 0.5387(3) 0.37474(15) 0.0274(5) Uani d . 1
O O4 0.7689(3) 0.4975(3) -0.00437(14) 0.0194(4) Uani d . 1
O O5 0.6253(3) 0.1970(3) -0.04980(15) 0.0223(5) Uani d . 1
O O6 0.6379(4) 0.3480(3) 0.10412(16) 0.0295(6) Uani d . 1
H H6 0.6201 0.2618 0.1199 0.035 Uiso calc R 1
O O7 0.9441(3) 0.3229(3) 0.05363(16) 0.0238(5) Uani d . 1
H H7 1.0110 0.3268 0.0131 0.029 Uiso calc R 1
O O8 0.3778(3) 0.0970(3) 0.12570(14) 0.0216(4) Uani d . 1
H H8A 0.4042 0.1129 0.1819 0.027 Uiso d R 1
H H8B 0.3645 -0.0005 0.1024 0.027 Uiso d R 1
N N1 1.2762(4) 1.2361(3) 0.90427(17) 0.0191(5) Uani d . 1
H H1A 1.3878 1.2193 0.9117 0.027 Uiso d R 1
H H1B 1.2855 1.3234 0.9414 0.027 Uiso d R 1
N N2 1.0552(4) 0.9981(3) 0.75344(16) 0.0172(5) Uani d . 1
N N3 0.8167(4) 0.4364(3) 0.61033(16) 0.0173(5) Uani d . 1
C C1 0.5987(5) 0.2085(4) 0.3828(2) 0.0260(7) Uani d . 1
C C2 0.6847(4) 0.3490(4) 0.4574(2) 0.0202(6) Uani d . 1
C C3 0.7068(4) 0.5066(4) 0.44717(19) 0.0204(6) Uani d . 1
C C4 0.7915(4) 0.6310(3) 0.52628(18) 0.0170(5) Uani d . 1
C C5 0.8179(4) 0.7906(4) 0.52491(19) 0.0194(6) Uani d . 1
H H5 0.7769 0.8186 0.4723 0.023 Uiso calc R 1
C C6 0.9023(4) 0.9056(3) 0.59912(19) 0.0191(6) Uani d . 1
C C7 0.9731(4) 0.8740(3) 0.67940(18) 0.0163(5) Uani d . 1
C C8 0.9424(4) 0.7157(3) 0.68102(18) 0.0161(5) Uani d . 1
H H8 0.9849 0.6889 0.7337 0.019 Uiso calc R 1
C C9 0.8495(4) 0.5939(3) 0.60621(18) 0.0163(5) Uani d . 1
C C10 0.7384(4) 0.3195(4) 0.5376(2) 0.0204(6) Uani d . 1
H H10 0.7197 0.2127 0.5419 0.024 Uiso calc R 1
C C11 0.8632(5) 0.3979(4) 0.6945(2) 0.0216(6) Uani d . 1
H H11 1.0040 0.4191 0.7172 0.026 Uiso calc R 1
C C12 0.7370(5) 0.4255(4) 0.7617(2) 0.0262(7) Uani d . 1
H H12A 0.6276 0.4660 0.7453 0.031 Uiso calc R 1
H H12B 0.7996 0.4645 0.8241 0.031 Uiso calc R 1
C C13 0.7251(5) 0.2590(4) 0.7169(2) 0.0255(6) Uani d . 1
H H13A 0.7804 0.1959 0.7518 0.031 Uiso calc R 1
H H13B 0.6084 0.1974 0.6729 0.031 Uiso calc R 1
C C14 1.0918(4) 0.9543(3) 0.83737(18) 0.0181(5) Uani d . 1
H H14A 1.2099 0.9192 0.8403 0.022 Uiso calc R 1
H H14B 0.9810 0.8653 0.8423 0.022 Uiso calc R 1
C C15 1.1187(4) 1.0959(4) 0.91233(19) 0.0198(6) Uani d . 1
H H15A 0.9956 1.1235 0.9126 0.024 Uiso calc R 1
H H15B 1.1507 1.0678 0.9688 0.024 Uiso calc R 1
C C16 1.2206(5) 1.1288(3) 0.7446(2) 0.0213(6) Uani d . 1
H H16A 1.1972 1.1543 0.6866 0.026 Uiso calc R 1
H H16B 1.3404 1.0962 0.7483 0.026 Uiso calc R 1
C C17 1.2458(5) 1.2738(4) 0.8169(2) 0.0223(6) Uani d . 1
H H17A 1.3587 1.3606 0.8117 0.027 Uiso calc R 1
H H17B 1.1290 1.3101 0.8109 0.027 Uiso calc R 1

loop_
_atom_site_aniso_label
_atom_site_aniso_U_11
_atom_site_aniso_U_22
_atom_site_aniso_U_33
_atom_site_aniso_U_12
_atom_site_aniso_U_13
_atom_site_aniso_U_23
P1 0.0156(4) 0.0118(3) 0.0205(4) 0.0009(3) 0.0030(3) 0.0014(2)
F1 0.0367(11) 0.0143(9) 0.0256(9) 0.0071(8) 0.0009(8) 0.0067(7)
O1 0.0322(13) 0.0219(12) 0.0333(13) 0.0034(10) 0.0025(10) -0.0091(10)
O2 0.0330(13) 0.0296(13) 0.0234(11) 0.0042(11) -0.0018(9) -0.0060(9)
O3 0.0306(12) 0.0288(12) 0.0185(10) 0.0063(10) -0.0022(9) 0.0024(9)
O4 0.0177(10) 0.0137(9) 0.0261(10) 0.0032(8) 0.0043(8) 0.0044(8)
O5 0.0182(10) 0.0146(10) 0.0283(11) 0.0016(8) -0.0004(8) -0.0022(8)
O6 0.0374(14) 0.0154(11) 0.0321(12) 0.0003(10) 0.0191(10) 0.0006(9)
O7 0.0182(10) 0.0221(11) 0.0305(11) 0.0030(9) -0.0004(8) 0.0115(9)
O8 0.0253(11) 0.0153(10) 0.0227(10) 0.0046(8) 0.0046(8) 0.0026(8)
N1 0.0174(11) 0.0154(11) 0.0208(11) 0.0033(9) 0.0003(9) -0.0012(9)
N2 0.0204(12) 0.0116(10) 0.0168(11) 0.0008(9) 0.0021(9) 0.0029(8)
N3 0.0166(11) 0.0118(11) 0.0205(11) 0.0022(9) 0.0001(9) 0.0012(8)
C1 0.0176(14) 0.0266(16) 0.0261(15) 0.0038(12) 0.0018(11) -0.0072(12)
C2 0.0149(13) 0.0183(13) 0.0225(13) 0.0021(10) 0.0018(10) -0.0024(10)
C3 0.0163(13) 0.0231(15) 0.0177(13) 0.0033(11) 0.0013(10) -0.0011(10)
C4 0.0149(12) 0.0170(13) 0.0171(12) 0.0038(10) 0.0015(9) 0.0010(10)
C5 0.0201(14) 0.0210(14) 0.0171(12) 0.0060(11) 0.0017(10) 0.0051(10)
C6 0.0218(14) 0.0135(12) 0.0211(13) 0.0041(11) 0.0022(10) 0.0047(10)
C7 0.0154(12) 0.0129(12) 0.0179(12) 0.0008(10) 0.0029(9) 0.0023(9)
C8 0.0151(12) 0.0123(12) 0.0184(12) 0.0014(10) 0.0004(9) 0.0027(9)
C9 0.0125(12) 0.0142(12) 0.0199(13) 0.0021(10) 0.0018(9) 0.0020(10)
C10 0.0171(13) 0.0148(13) 0.0259(14) 0.0037(10) 0.0029(10) -0.0013(10)
C11 0.0231(14) 0.0135(13) 0.0250(14) 0.0031(11) -0.0034(11) 0.0042(10)
C12 0.0367(18) 0.0166(14) 0.0219(14) 0.0026(13) 0.0040(12) 0.0045(11)
C13 0.0293(16) 0.0144(13) 0.0285(15) -0.0007(12) 0.0030(12) 0.0058(11)
C14 0.0211(13) 0.0157(13) 0.0162(12) 0.0047(11) 0.0017(10) 0.0024(10)
C15 0.0211(14) 0.0155(13) 0.0196(13) 0.0027(11) 0.0021(10) 0.0011(10)
C16 0.0250(15) 0.0122(12) 0.0215(13) -0.0024(11) 0.0053(11) 0.0024(10)
C17 0.0283(15) 0.0143(13) 0.0209(13) 0.0020(11) 0.0032(11) 0.0025(10)

loop_
_atom_type_symbol
_atom_type_description
_atom_type_scat_dispersion_real
_atom_type_scat_dispersion_imag
_atom_type_scat_source
C C 0.0033 0.0016 'International Tables Vol C Tables 4.2.6.8 and 6.1.1.4'
H H 0.0000 0.0000 'International Tables Vol C Tables 4.2.6.8 and 6.1.1.4'
N N 0.0061 0.0033 'International Tables Vol C Tables 4.2.6.8 and 6.1.1.4'
O O 0.0106 0.0060 'International Tables Vol C Tables 4.2.6.8 and 6.1.1.4'
F F 0.0171 0.0103 'International Tables Vol C Tables 4.2.6.8 and 6.1.1.4'
P P 0.1023 0.0942 'International Tables Vol C Tables 4.2.6.8 and 6.1.1.4'

loop_
_geom_angle_atom_site_label_1
_geom_angle_atom_site_label_2
_geom_angle_atom_site_label_3
_geom_angle
O4 P1 O5 115.33(13)
O4 P1 O6 107.28(13)
O5 P1 O6 109.59(14)
O4 P1 O7 109.39(13)
O5 P1 O7 109.91(13)
O6 P1 O7 104.78(15)
C1 O2 H2 109.5
P1 O6 H6 109.5
P1 O7 H7 109.5
H8A O8 H8B 109.3
C17 N1 C15 111.7(2)
C17 N1 H1A 108.2
C15 N1 H1A 110.7
C17 N1 H1B 104.3
C15 N1 H1B 114.6
H1A N1 H1B 106.9
C7 N2 C14 116.9(2)
C7 N2 C16 117.3(2)
C14 N2 C16 110.4(2)
C10 N3 C9 120.4(3)
C10 N3 C11 120.2(3)
C9 N3 C11 119.4(2)
O1 C1 O2 121.9(3)
O1 C1 C2 124.0(3)
O2 C1 C2 114.1(3)
C10 C2 C3 121.2(3)
C10 C2 C1 116.8(3)
C3 C2 C1 122.0(3)
O3 C3 C2 123.2(3)
O3 C3 C4 121.4(3)
C2 C3 C4 115.5(3)
C5 C4 C9 118.4(3)
C5 C4 C3 120.8(3)
C9 C4 C3 120.8(3)
C6 C5 C4 119.9(3)
C6 C5 H5 120.1
C4 C5 H5 120.1
F1 C6 C5 118.3(3)
F1 C6 C7 118.2(3)
C5 C6 C7 123.5(3)
C8 C7 N2 123.2(3)
C8 C7 C6 116.4(3)
N2 C7 C6 120.2(3)
C7 C8 C9 121.4(3)
C7 C8 H8 119.3
C9 C8 H8 119.3
N3 C9 C8 120.1(3)
N3 C9 C4 119.5(3)
C8 C9 C4 120.3(3)
N3 C10 C2 122.6(3)
N3 C10 H10 118.7
C2 C10 H10 118.7
N3 C11 C12 116.9(3)
N3 C11 C13 118.5(3)
C12 C11 C13 60.3(2)
N3 C11 H11 116.5
C12 C11 H11 116.5
C13 C11 H11 116.5
C11 C12 C13 60.0(2)
C11 C12 H12A 117.8
C13 C12 H12A 117.8
C11 C12 H12B 117.8
C13 C12 H12B 117.8
H12A C12 H12B 114.9
C11 C13 C12 59.8(2)
C11 C13 H13A 117.8
C12 C13 H13A 117.8
C11 C13 H13B 117.8
C12 C13 H13B 117.8
H13A C13 H13B 114.9
N2 C14 C15 109.5(2)
N2 C14 H14A 109.8
C15 C14 H14A 109.8
N2 C14 H14B 109.8
C15 C14 H14B 109.8
H14A C14 H14B 108.2
N1 C15 C14 111.6(2)
N1 C15 H15A 109.3
C14 C15 H15A 109.3
N1 C15 H15B 109.3
C14 C15 H15B 109.3
H15A C15 H15B 108.0
N2 C16 C17 109.7(2)
N2 C16 H16A 109.7
C17 C16 H16A 109.7
N2 C16 H16B 109.7
C17 C16 H16B 109.7
H16A C16 H16B 108.2
N1 C17 C16 110.3(3)
N1 C17 H17A 109.6
C16 C17 H17A 109.6
N1 C17 H17B 109.6
C16 C17 H17B 109.6
H17A C17 H17B 108.1

loop_
_geom_bond_atom_site_label_1
_geom_bond_atom_site_label_2
_geom_bond_distance
P1 O4 1.504(2)
P1 O5 1.511(2)
P1 O6 1.571(2)
P1 O7 1.571(2)
F1 C6 1.352(3)
O1 C1 1.203(5)
O2 C1 1.340(5)
O2 H2 0.8400
O3 C3 1.265(4)
O6 H6 0.8400
O7 H7 0.8400
O8 H8A 0.8588
O8 H8B 0.8593
N1 C17 1.484(4)
N1 C15 1.491(4)
N1 H1A 0.8634
N1 H1B 0.8663
N2 C7 1.399(4)
N2 C14 1.465(4)
N2 C16 1.475(4)
N3 C10 1.349(4)
N3 C9 1.387(4)
N3 C11 1.458(4)
C1 C2 1.490(4)
C2 C10 1.374(4)
C2 C3 1.426(5)
C3 C4 1.454(4)
C4 C5 1.401(4)
C4 C9 1.411(4)
C5 C6 1.362(4)
C5 H5 0.9500
C6 C7 1.420(4)
C7 C8 1.386(4)
C8 C9 1.408(4)
C8 H8 0.9500
C10 H10 0.9500
C11 C12 1.498(5)
C11 C13 1.500(4)
C11 H11 1.0000
C12 C13 1.505(5)
C12 H12A 0.9900
C12 H12B 0.9900
C13 H13A 0.9900
C13 H13B 0.9900
C14 C15 1.516(4)
C14 H14A 0.9900
C14 H14B 0.9900
C15 H15A 0.9900
C15 H15B 0.9900
C16 C17 1.514(4)
C16 H16A 0.9900
C16 H16B 0.9900
C17 H17A 0.9900
C17 H17B 0.9900

loop_
_geom_hbond_atom_site_label_D
_geom_hbond_atom_site_label_H
_geom_hbond_atom_site_label_A
_geom_hbond_site_symmetry_A
_geom_hbond_distance_DH
_geom_hbond_distance_HA
_geom_hbond_distance_DA
_geom_hbond_angle_DHA
O2 H2 O3 . 0.84 1.74 2.529(4) 155
O6 H6 O8 . 0.84 1.99 2.625(3) 131
O7 H7 O4 2_765 0.84 1.96 2.556(3) 128
O8 H8A O2 . 0.86 2.08 2.881(3) 154
O8 H8B O5 2_655 0.86 1.83 2.681(3) 171
N1 H1A O5 1_666 0.86 1.84 2.695(3) 169
N1 H1B O4 2_776 0.87 1.89 2.726(3) 163

loop_
_cod_related_entry_id
_cod_related_entry_database
_cod_related_entry_code
1 ChemSpider 21120671
